data_7056384
loop_
_publ_author_name
'Murali, Karunanidhi'
'Sparkes, Hazel Anne'
'Pandiyan, B.Vijaya'
'Prasad, Rajendra'

_publ_section_title
;
 Synthesis, Photophysical Properties and DFT analysis of Highly
 substituted Pyrido Carbazole-based &#x201C;push pull&#x201D; chromophores
;
_journal_name_full 'New J. Chem.'
_journal_paper_doi 10.1039/C7NJ00643H
_journal_year 2017
_chemical_formula_moiety 'C21 H15 N3 O S'
_chemical_formula_sum 'C21 H15 N3 O S'
_chemical_formula_weight 357.42
_chemical_name_systematic
;
 ?
;
_space_group_crystal_system monoclinic
_space_group_IT_number 14
_space_group_name_Hall '-P 2ybc'
_space_group_name_H-M_alt 'P 1 21/c 1'
_symmetry_space_group_name_Hall '-P 2ybc'
_symmetry_space_group_name_H-M 'P 1 21/c 1'
_atom_sites_solution_hydrogens mixed
_atom_sites_solution_primary iterative
_audit_creation_date 2016-05-11
_audit_creation_method
;
Olex2 1.2
(compiled 2016.02.19 svn.r3266 for OlexSys, GUI svn.r5155)
;
_audit_update_record
;
2016-08-10 deposited with the CCDC.
2017-06-28 downloaded from the CCDC.
;
_cell_angle_alpha 90
_cell_angle_beta 91.507(8)
_cell_angle_gamma 90
_cell_formula_units_Z 4
_cell_length_a 10.7239(11)
_cell_length_b 15.4965(15)
_cell_length_c 10.3257(10)
_cell_measurement_reflns_used 1675
_cell_measurement_temperature 100(2)
_cell_measurement_theta_max 24.00
_cell_measurement_theta_min 2.31
_cell_volume 1715.4(3)
_computing_cell_refinement 'SAINT v8.34A (Bruker, 2013)'
_computing_data_reduction 'SAINT v8.34A (Bruker, 2013)'
_computing_molecular_graphics 'Olex2 (Dolomanov et al., 2009)'
_computing_publication_material 'Olex2 (Dolomanov et al., 2009)'
_computing_structure_refinement 'ShelXL (Sheldrick, 2015)'
_computing_structure_solution
;
Superflip (Palatinus & Chapuis, 2007;Palatinus & van der Lee, 2008;
Palatinus et al., 2012)
;
_diffrn_ambient_temperature 100(2)
_diffrn_detector 'Bruker area detector'
_diffrn_detector_type 'CCD area detector'
_diffrn_measured_fraction_theta_full 0.995
_diffrn_measured_fraction_theta_max 0.995
_diffrn_measurement_device 'Bruker Apex II kappa CCD area detector'
_diffrn_measurement_device_type 'Bruker Apex II kappa CCD area detector'
_diffrn_measurement_method '\f and \w scans'
_diffrn_radiation_monochromator graphite
_diffrn_radiation_type MoK\a
_diffrn_radiation_wavelength 0.71073
_diffrn_reflns_av_R_equivalents 0.0760
_diffrn_reflns_av_unetI/netI 0.0697
_diffrn_reflns_Laue_measured_fraction_full 0.995
_diffrn_reflns_Laue_measured_fraction_max 0.995
_diffrn_reflns_limit_h_max 13
_diffrn_reflns_limit_h_min -13
_diffrn_reflns_limit_k_max 19
_diffrn_reflns_limit_k_min -19
_diffrn_reflns_limit_l_max 12
_diffrn_reflns_limit_l_min -11
_diffrn_reflns_number 13590
_diffrn_reflns_point_group_measured_fraction_full 0.995
_diffrn_reflns_point_group_measured_fraction_max 0.995
_diffrn_reflns_theta_full 26.000
_diffrn_reflns_theta_max 26.371
_diffrn_reflns_theta_min 1.900
_diffrn_source 'fine-focus sealed tube'
_diffrn_standards_number 0
_exptl_absorpt_coefficient_mu 0.204
_exptl_absorpt_correction_T_max 0.7456
_exptl_absorpt_correction_T_min 0.6397
_exptl_absorpt_correction_type multi-scan
_exptl_absorpt_process_details
;
SADABS-2014/4 (Bruker,2014/4) was used for absorption correction.
wR2(int) was 0.0811 before and 0.0612 after correction.
The Ratio of minimum to maximum transmission is 0.8580.
The \l/2 correction factor is 0.00150.
;
_exptl_crystal_colour yellow
_exptl_crystal_colour_primary yellow
_exptl_crystal_density_diffrn 1.384
_exptl_crystal_description plate
_exptl_crystal_F_000 744
_exptl_crystal_size_max 0.39
_exptl_crystal_size_mid 0.25
_exptl_crystal_size_min 0.09
_refine_diff_density_max 0.766
_refine_diff_density_min -0.434
_refine_diff_density_rms 0.108
_refine_ls_extinction_method none
_refine_ls_goodness_of_fit_ref 1.161
_refine_ls_hydrogen_treatment mixed
_refine_ls_matrix_type full
_refine_ls_number_parameters 240
_refine_ls_number_reflns 3492
_refine_ls_number_restraints 0
_refine_ls_restrained_S_all 1.161
_refine_ls_R_factor_all 0.1173
_refine_ls_R_factor_gt 0.0857
_refine_ls_shift/su_max 0.002
_refine_ls_shift/su_mean 0.000
_refine_ls_structure_factor_coef Fsqd
_refine_ls_weighting_details 'w=1/[\s^2^(Fo^2^)+(0.0849P)^2^+8.0978P] where P=(Fo^2^+2Fc^2^)/3'
_refine_ls_weighting_scheme calc
_refine_ls_wR_factor_gt 0.2348
_refine_ls_wR_factor_ref 0.2495
_reflns_Friedel_coverage 0.000
_reflns_number_gt 2434
_reflns_number_total 3492
_reflns_threshold_expression 'I > 2\s(I)'
_cod_data_source_file c7nj00643h2.cif
_cod_data_source_block 5h
_cod_database_code 7056384
_shelxl_version_number 2013-4
_shelx_space_group_comment
;
The symmetry employed for this shelxl refinement is uniquely defined
by the following loop, which should always be used as a source of
symmetry information in preference to the above space-group names.
They are only intended as comments.
;
_olex2_refinement_description
;
1. Fixed Uiso
 At 1.2 times of:
  All C(H) groups, All C(H,H) groups
 At 1.5 times of:
  All C(H,H,H) groups
2.a Secondary CH2 refined with riding coordinates:
 C8(H8A,H8B), C9(H9A,H9B)
2.b Aromatic/amide H refined with riding coordinates:
 C12(H12), C13(H13), C14(H14), C15(H15), C19(H19), C20(H20), C21(H21)
2.c Idealised Me refined as rotating group:
 C16(H16A,H16B,H16C)
;
_olex2_submission_special_instructions 'No special instructions were received'

loop_
_space_group_symop_operation_xyz
'x, y, z'
'-x, y+1/2, -z+1/2'
'-x, -y, -z'
'x, -y-1/2, z-1/2'

loop_
_atom_site_label
_atom_site_type_symbol
_atom_site_fract_x
_atom_site_fract_y
_atom_site_fract_z
_atom_site_U_iso_or_equiv
_atom_site_adp_type
_atom_site_occupancy
_atom_site_site_symmetry_order
_atom_site_calc_flag
_atom_site_refinement_flags_posn
S1 S 0.11465(12) 0.66538(8) 1.07470(14) 0.0252(4) Uani 1 1 d .
O1 O 0.5411(3) 0.4677(2) 1.2901(4) 0.0238(8) Uani 1 1 d .
N1 N 0.4178(4) 0.3953(3) 1.1380(4) 0.0169(9) Uani 1 1 d .
N2 N 0.3132(4) 0.2402(3) 1.0268(4) 0.0170(9) Uani 1 1 d .
N3 N 0.5040(4) 0.6814(3) 1.2716(5) 0.0251(10) Uani 1 1 d .
C1 C 0.4561(4) 0.4679(3) 1.1916(5) 0.0171(10) Uani 1 1 d .
C2 C 0.4116(4) 0.5495(3) 1.1529(5) 0.0173(10) Uani 1 1 d .
C3 C 0.3179(4) 0.5550(3) 1.0552(5) 0.0162(10) Uani 1 1 d .
C4 C 0.2755(4) 0.4786(3) 0.9979(5) 0.0157(10) Uani 1 1 d .
C5 C 0.3299(4) 0.4006(3) 1.0420(5) 0.0151(10) Uani 1 1 d .
C6 C 0.2852(4) 0.3219(3) 0.9835(5) 0.0156(10) Uani 1 1 d .
C7 C 0.2092(4) 0.3187(3) 0.8750(5) 0.0165(10) Uani 1 1 d .
C8 C 0.1776(5) 0.4002(3) 0.8024(5) 0.0187(10) Uani 1 1 d .
H8A H 0.0966 0.3932 0.7554 0.022 Uiso 1 1 calc R
H8B H 0.2423 0.4119 0.7380 0.022 Uiso 1 1 calc R
C9 C 0.1703(5) 0.4756(3) 0.8968(5) 0.0190(11) Uani 1 1 d .
H9A H 0.1706 0.5301 0.8468 0.023 Uiso 1 1 calc R
H9B H 0.0900 0.4724 0.9417 0.023 Uiso 1 1 calc R
C10 C 0.1858(4) 0.2292(3) 0.8493(5) 0.0184(10) Uani 1 1 d .
C11 C 0.2519(4) 0.1826(3) 0.9468(5) 0.0177(10) Uani 1 1 d .
C12 C 0.2495(5) 0.0923(3) 0.9517(5) 0.0212(11) Uani 1 1 d .
H12 H 0.2954 0.0612 1.0164 0.025 Uiso 1 1 calc R
C13 C 0.1777(5) 0.0504(3) 0.8590(5) 0.0256(12) Uani 1 1 d .
H13 H 0.1743 -0.0108 0.8598 0.031 Uiso 1 1 calc R
C14 C 0.1088(5) 0.0959(3) 0.7628(5) 0.0243(12) Uani 1 1 d .
H14 H 0.0585 0.0648 0.7018 0.029 Uiso 1 1 calc R
C15 C 0.1132(5) 0.1846(3) 0.7555(5) 0.0211(11) Uani 1 1 d .
H15 H 0.0685 0.2148 0.6891 0.025 Uiso 1 1 calc R
C16 C 0.5746(5) 0.3861(3) 1.3473(6) 0.0266(12) Uani 1 1 d .
H16A H 0.6439 0.3608 1.3002 0.040 Uiso 1 1 calc GR
H16B H 0.5027 0.3471 1.3424 0.040 Uiso 1 1 calc GR
H16C H 0.6001 0.3948 1.4382 0.040 Uiso 1 1 calc GR
C17 C 0.4597(4) 0.6241(3) 1.2176(5) 0.0182(10) Uani 1 1 d .
C18 C 0.2613(5) 0.6396(3) 1.0230(5) 0.0174(10) Uani 1 1 d .
C19 C 0.3109(5) 0.7065(3) 0.9552(5) 0.0209(11) Uani 1 1 d .
H19 H 0.3917 0.7053 0.9197 0.025 Uiso 1 1 calc R
C20 C 0.2286(5) 0.7778(3) 0.9437(5) 0.0210(11) Uani 1 1 d .
H20 H 0.2481 0.8290 0.8980 0.025 Uiso 1 1 calc R
C21 C 0.1194(5) 0.7656(3) 1.0043(5) 0.0231(11) Uani 1 1 d .
H21 H 0.0543 0.8071 1.0074 0.028 Uiso 1 1 calc R
H2 H 0.362(6) 0.228(4) 1.100(6) 0.024(15) Uiso 1 1 d .

loop_
_atom_site_aniso_label
_atom_site_aniso_U_11
_atom_site_aniso_U_22
_atom_site_aniso_U_33
_atom_site_aniso_U_23
_atom_site_aniso_U_13
_atom_site_aniso_U_12
S1 0.0194(6) 0.0159(6) 0.0406(9) 0.0036(6) 0.0066(5) 0.0042(5)
O1 0.029(2) 0.0130(17) 0.029(2) 0.0014(15) -0.0107(16) 0.0001(15)
N1 0.016(2) 0.0119(19) 0.023(2) 0.0002(16) -0.0012(16) 0.0013(16)
N2 0.021(2) 0.0081(19) 0.022(2) 0.0005(16) -0.0035(18) 0.0019(16)
N3 0.027(2) 0.014(2) 0.034(3) -0.0042(19) -0.007(2) 0.0013(18)
C1 0.014(2) 0.016(2) 0.021(3) 0.0018(19) -0.0029(19) -0.0024(19)
C2 0.016(2) 0.012(2) 0.023(3) -0.0004(19) 0.0007(19) -0.0036(19)
C3 0.013(2) 0.013(2) 0.023(3) 0.0017(19) 0.0032(18) -0.0016(18)
C4 0.012(2) 0.012(2) 0.022(3) 0.0010(19) 0.0007(18) -0.0013(18)
C5 0.012(2) 0.012(2) 0.021(3) -0.0001(19) 0.0019(18) -0.0006(18)
C6 0.017(2) 0.006(2) 0.023(3) -0.0001(18) 0.0013(19) 0.0021(18)
C7 0.017(2) 0.016(2) 0.017(3) -0.0032(19) 0.0027(18) 0.0003(19)
C8 0.019(2) 0.018(2) 0.019(3) 0.000(2) -0.0028(19) -0.001(2)
C9 0.017(2) 0.016(2) 0.024(3) 0.001(2) -0.004(2) 0.002(2)
C10 0.016(2) 0.017(2) 0.022(3) -0.002(2) 0.0034(19) 0.0010(19)
C11 0.016(2) 0.015(2) 0.022(3) -0.0024(19) 0.0030(19) 0.0008(19)
C12 0.025(3) 0.012(2) 0.027(3) -0.003(2) 0.002(2) 0.001(2)
C13 0.028(3) 0.015(2) 0.035(3) -0.004(2) 0.004(2) -0.008(2)
C14 0.020(3) 0.021(3) 0.032(3) -0.011(2) 0.001(2) -0.008(2)
C15 0.019(2) 0.021(3) 0.024(3) -0.003(2) 0.000(2) -0.001(2)
C16 0.031(3) 0.016(3) 0.032(3) 0.002(2) -0.013(2) 0.007(2)
C17 0.017(2) 0.015(2) 0.023(3) 0.001(2) -0.0013(19) 0.002(2)
C18 0.017(2) 0.012(2) 0.023(3) -0.0017(19) -0.0029(19) -0.0030(19)
C19 0.019(2) 0.012(2) 0.032(3) 0.003(2) 0.003(2) 0.000(2)
C20 0.020(3) 0.013(2) 0.029(3) 0.003(2) -0.002(2) 0.000(2)
C21 0.022(3) 0.014(2) 0.033(3) -0.003(2) -0.005(2) 0.003(2)

loop_
_atom_type_symbol
_atom_type_description
_atom_type_scat_dispersion_real
_atom_type_scat_dispersion_imag
_atom_type_scat_source
C C 0.0033 0.0016 'International Tables Vol C Tables 4.2.6.8 and 6.1.1.4'
H H 0.0000 0.0000 'International Tables Vol C Tables 4.2.6.8 and 6.1.1.4'
N N 0.0061 0.0033 'International Tables Vol C Tables 4.2.6.8 and 6.1.1.4'
O O 0.0106 0.0060 'International Tables Vol C Tables 4.2.6.8 and 6.1.1.4'
S S 0.1246 0.1234 'International Tables Vol C Tables 4.2.6.8 and 6.1.1.4'

loop_
_geom_angle_atom_site_label_1
_geom_angle_atom_site_label_2
_geom_angle_atom_site_label_3
_geom_angle
C21 S1 C18 92.4(3)
C1 O1 C16 117.9(4)
C1 N1 C5 117.4(4)
C6 N2 H2 124(4)
C11 N2 C6 107.8(4)
C11 N2 H2 128(4)
O1 C1 C2 115.7(4)
N1 C1 O1 120.9(4)
N1 C1 C2 123.4(4)
C1 C2 C3 119.2(4)
C1 C2 C17 118.7(4)
C3 C2 C17 122.0(4)
C2 C3 C18 119.7(4)
C4 C3 C2 118.2(4)
C4 C3 C18 122.0(4)
C3 C4 C5 117.5(4)
C3 C4 C9 123.1(4)
C5 C4 C9 119.3(4)
N1 C5 C4 124.2(4)
N1 C5 C6 118.3(4)
C4 C5 C6 117.4(4)
N2 C6 C5 125.3(4)
C7 C6 N2 110.7(4)
C7 C6 C5 124.0(4)
C6 C7 C8 119.9(4)
C6 C7 C10 106.5(4)
C10 C7 C8 133.2(4)
C7 C8 H8A 109.7
C7 C8 H8B 109.7
C7 C8 C9 109.9(4)
H8A C8 H8B 108.2
C9 C8 H8A 109.7
C9 C8 H8B 109.7
C4 C9 C8 114.4(4)
C4 C9 H9A 108.7
C4 C9 H9B 108.7
C8 C9 H9A 108.7
C8 C9 H9B 108.7
H9A C9 H9B 107.6
C11 C10 C7 106.3(4)
C15 C10 C7 133.9(5)
C15 C10 C11 119.8(5)
N2 C11 C10 108.7(4)
N2 C11 C12 129.5(5)
C12 C11 C10 121.8(5)
C11 C12 H12 121.4
C13 C12 C11 117.2(5)
C13 C12 H12 121.4
C12 C13 H13 119.1
C12 C13 C14 121.8(5)
C14 C13 H13 119.1
C13 C14 H14 119.4
C15 C14 C13 121.3(5)
C15 C14 H14 119.4
C10 C15 H15 120.9
C14 C15 C10 118.1(5)
C14 C15 H15 120.9
O1 C16 H16A 109.5
O1 C16 H16B 109.5
O1 C16 H16C 109.5
H16A C16 H16B 109.5
H16A C16 H16C 109.5
H16B C16 H16C 109.5
N3 C17 C2 176.2(5)
C3 C18 S1 120.6(4)
C19 C18 S1 110.7(4)
C19 C18 C3 128.6(5)
C18 C19 H19 123.7
C18 C19 C20 112.6(5)
C20 C19 H19 123.7
C19 C20 H20 123.3
C21 C20 C19 113.4(5)
C21 C20 H20 123.3
S1 C21 H21 124.5
C20 C21 S1 110.9(4)
C20 C21 H21 124.5

loop_
_geom_bond_atom_site_label_1
_geom_bond_atom_site_label_2
_geom_bond_distance
S1 C18 1.721(5)
S1 C21 1.717(5)
O1 C1 1.347(6)
O1 C16 1.437(6)
N1 C1 1.315(6)
N1 C5 1.353(6)
N2 C6 1.374(6)
N2 C11 1.372(6)
N2 H2 0.92(6)
N3 C17 1.145(7)
C1 C2 1.407(7)
C2 C3 1.408(7)
C2 C17 1.425(7)
C3 C4 1.394(7)
C3 C18 1.479(7)
C4 C5 1.413(7)
C4 C9 1.517(7)
C5 C6 1.438(6)
C6 C7 1.368(7)
C7 C8 1.503(7)
C7 C10 1.433(7)
C8 H8A 0.9900
C8 H8B 0.9900
C8 C9 1.526(7)
C9 H9A 0.9900
C9 H9B 0.9900
C10 C11 1.413(7)
C10 C15 1.408(7)
C11 C12 1.401(7)
C12 H12 0.9500
C12 C13 1.375(7)
C13 H13 0.9500
C13 C14 1.411(8)
C14 H14 0.9500
C14 C15 1.377(7)
C15 H15 0.9500
C16 H16A 0.9800
C16 H16B 0.9800
C16 H16C 0.9800
C18 C19 1.366(7)
C19 H19 0.9500
C19 C20 1.417(7)
C20 H20 0.9500
C20 C21 1.355(7)
C21 H21 0.9500

loop_
_geom_torsion_atom_site_label_1
_geom_torsion_atom_site_label_2
_geom_torsion_atom_site_label_3
_geom_torsion_atom_site_label_4
_geom_torsion
S1 C18 C19 C20 -1.0(6)
O1 C1 C2 C3 -176.7(4)
O1 C1 C2 C17 0.9(7)
N1 C1 C2 C3 2.4(8)
N1 C1 C2 C17 -179.9(5)
N1 C5 C6 N2 8.1(7)
N1 C5 C6 C7 -171.1(4)
N2 C6 C7 C8 -173.4(4)
N2 C6 C7 C10 1.1(6)
N2 C11 C12 C13 179.1(5)
C1 N1 C5 C4 -1.3(7)
C1 N1 C5 C6 -179.0(4)
C1 C2 C3 C4 -1.8(7)
C1 C2 C3 C18 173.8(4)
C2 C3 C4 C5 -0.1(7)
C2 C3 C4 C9 176.7(4)
C2 C3 C18 S1 -104.0(5)
C2 C3 C18 C19 74.9(7)
C3 C4 C5 N1 1.8(7)
C3 C4 C5 C6 179.5(4)
C3 C4 C9 C8 152.1(5)
C3 C18 C19 C20 -180.0(5)
C4 C3 C18 S1 71.5(6)
C4 C3 C18 C19 -109.6(6)
C4 C5 C6 N2 -169.7(5)
C4 C5 C6 C7 11.1(7)
C5 N1 C1 O1 178.3(4)
C5 N1 C1 C2 -0.8(7)
C5 C4 C9 C8 -31.2(6)
C5 C6 C7 C8 5.9(7)
C5 C6 C7 C10 -179.6(4)
C6 N2 C11 C10 1.3(5)
C6 N2 C11 C12 -179.1(5)
C6 C7 C8 C9 -33.3(6)
C6 C7 C10 C11 -0.3(5)
C6 C7 C10 C15 177.8(5)
C7 C8 C9 C4 44.4(6)
C7 C10 C11 N2 -0.6(5)
C7 C10 C11 C12 179.7(5)
C7 C10 C15 C14 -177.6(5)
C8 C7 C10 C11 173.2(5)
C8 C7 C10 C15 -8.7(10)
C9 C4 C5 N1 -175.1(4)
C9 C4 C5 C6 2.6(7)
C10 C7 C8 C9 154.0(5)
C10 C11 C12 C13 -1.4(8)
C11 N2 C6 C5 179.2(5)
C11 N2 C6 C7 -1.5(6)
C11 C10 C15 C14 0.3(7)
C11 C12 C13 C14 -0.1(8)
C12 C13 C14 C15 1.7(8)
C13 C14 C15 C10 -1.8(8)
C15 C10 C11 N2 -179.0(4)
C15 C10 C11 C12 1.3(8)
C16 O1 C1 N1 -9.0(7)
C16 O1 C1 C2 170.2(5)
C17 C2 C3 C4 -179.4(5)
C17 C2 C3 C18 -3.8(7)
C18 S1 C21 C20 0.3(4)
C18 C3 C4 C5 -175.6(4)
C18 C3 C4 C9 1.2(7)
C18 C19 C20 C21 1.3(7)
C19 C20 C21 S1 -1.0(6)
C21 S1 C18 C3 179.5(4)
C21 S1 C18 C19 0.4(4)
